data_7029427
loop_
_publ_author_name
'Jia, Hong-Li'
'Shi, Zhan'
'Yang, Qing-Feng'
'Yu, Jie-Hui'
'Xu, Ji-Qing'

_publ_section_title
;
 New hybrid Cd(ii) compounds: synthesis and structural characterization.
;
_journal_issue 15
_journal_name_full 'Dalton transactions (Cambridge, England : 2003)'
_journal_page_first 5806
_journal_page_last 5814
_journal_paper_doi 10.1039/c3dt53020e
_journal_volume 43
_journal_year 2014
_chemical_formula_sum 'C20 H18 Br4 Cd Cl0 N4 O0 S4'
_chemical_formula_weight 874.66
_chemical_name_systematic
; 
 ? 
;
_space_group_IT_number 2
_symmetry_cell_setting triclinic
_symmetry_space_group_name_Hall '-P 1'
_symmetry_space_group_name_H-M 'P -1'
_atom_sites_solution_hydrogens geom
_atom_sites_solution_primary direct
_atom_sites_solution_secondary difmap
_audit_creation_method SHELXL-97
_cell_angle_alpha 95.118(4)
_cell_angle_beta 99.093(4)
_cell_angle_gamma 117.228(3)
_cell_formula_units_Z 2
_cell_length_a 9.3666(5)
_cell_length_b 9.4698(6)
_cell_length_c 18.8322(11)
_cell_measurement_reflns_used 895
_cell_measurement_temperature 293(2)
_cell_measurement_theta_max 23.1519
_cell_measurement_theta_min 2.5067
_cell_volume 1441.62(16)
_computing_cell_refinement 'Bruker SMAR'
_computing_data_collection 'Bruker SMAR'
_computing_data_reduction 'Bruker SMAR'
_computing_molecular_graphics 'Bruker SHELXTL'
_computing_publication_material 'Bruker SHELXTL'
_computing_structure_refinement 'SHELXL-97 (Sheldrick, 1997)'
_computing_structure_solution 'SHELXS-97 (Sheldrick, 1990)'
_diffrn_ambient_temperature 293(2)
_diffrn_detector_area_resol_mean 9.00cm
_diffrn_measured_fraction_theta_full 0.993
_diffrn_measured_fraction_theta_max 0.993
_diffrn_measurement_device_type 'CCD area detector'
_diffrn_measurement_method 'phi and omega scans'
_diffrn_radiation_monochromator graphite
_diffrn_radiation_source 'fine-focus sealed tube'
_diffrn_radiation_type MoK\a
_diffrn_radiation_wavelength 0.71073
_diffrn_reflns_av_R_equivalents 0.0305
_diffrn_reflns_av_sigmaI/netI 0.0479
_diffrn_reflns_limit_h_max 10
_diffrn_reflns_limit_h_min -10
_diffrn_reflns_limit_k_max 10
_diffrn_reflns_limit_k_min -9
_diffrn_reflns_limit_l_max 16
_diffrn_reflns_limit_l_min -20
_diffrn_reflns_number 6962
_diffrn_reflns_theta_full 23.25
_diffrn_reflns_theta_max 23.25
_diffrn_reflns_theta_min 2.23
_diffrn_standards_decay_% none
_diffrn_standards_interval_count none
_diffrn_standards_interval_time none
_diffrn_standards_number none
_exptl_absorpt_coefficient_mu 6.607
_exptl_absorpt_correction_T_max 0.552
_exptl_absorpt_correction_T_min 0.457
_exptl_absorpt_correction_type empirical
_exptl_absorpt_process_details SADABS
_exptl_crystal_colour colorless
_exptl_crystal_density_diffrn 2.015
_exptl_crystal_density_method 'not measured'
_exptl_crystal_description needle
_exptl_crystal_F_000 836
_exptl_crystal_size_max 0.12
_exptl_crystal_size_mid 0.10
_exptl_crystal_size_min 0.09
_refine_diff_density_max 0.391
_refine_diff_density_min -0.363
_refine_diff_density_rms 0.072
_refine_ls_extinction_method none
_refine_ls_goodness_of_fit_ref 1.013
_refine_ls_hydrogen_treatment mixed
_refine_ls_matrix_type full
_refine_ls_number_parameters 306
_refine_ls_number_reflns 4123
_refine_ls_number_restraints 0
_refine_ls_restrained_S_all 1.013
_refine_ls_R_factor_all 0.0455
_refine_ls_R_factor_gt 0.0283
_refine_ls_shift/su_max 0.000
_refine_ls_shift/su_mean 0.000
_refine_ls_structure_factor_coef Fsqd
_refine_ls_weighting_details 'calc w=1/[\s^2^(Fo^2^)+(0.0150P)^2^+0.0000P] where P=(Fo^2^+2Fc^2^)/3'
_refine_ls_weighting_scheme calc
_refine_ls_wR_factor_gt 0.0505
_refine_ls_wR_factor_ref 0.0531
_reflns_number_gt 3050
_reflns_number_total 4123
_reflns_threshold_expression >2sigma(I)
_cod_data_source_file c3dt53020e.txt
_cod_data_source_block 2
_cod_original_cell_volume 1441.62(15)
_cod_original_sg_symbol_H-M p-1
_cod_database_code 7029427

loop_
_symmetry_equiv_pos_as_xyz
'x, y, z'
'-x, -y, -z'

loop_
_atom_site_label
_atom_site_type_symbol
_atom_site_fract_x
_atom_site_fract_y
_atom_site_fract_z
_atom_site_U_iso_or_equiv
_atom_site_adp_type
_atom_site_occupancy
_atom_site_symmetry_multiplicity
_atom_site_calc_flag
_atom_site_refinement_flags
Cd1 Cd 0.25214(4) 0.73906(4) 0.244432(19) 0.04611(12) Uani 1 1 d .
Br1 Br -0.00979(6) 0.61196(7) 0.29698(3) 0.06036(17) Uani 1 1 d .
Br2 Br 0.42475(6) 1.04564(6) 0.29094(3) 0.05795(16) Uani 1 1 d .
Br3 Br 0.44240(6) 0.61497(7) 0.28034(3) 0.06028(17) Uani 1 1 d .
Br4 Br 0.13738(6) 0.68657(6) 0.10372(3) 0.05233(15) Uani 1 1 d .
N1 N 0.4670(5) 1.3289(5) 0.4392(2) 0.0508(11) Uani 1 1 d .
N2 N 0.1451(5) 1.2021(6) 0.3773(2) 0.0587(12) Uani 1 1 d .
N3 N 0.1191(5) 0.9393(5) -0.0698(2) 0.0502(11) Uani 1 1 d .
N4 N 0.4095(5) 1.1253(5) 0.0258(2) 0.0475(11) Uani 1 1 d .
C1 C 0.5982(6) 1.4203(6) 0.4159(3) 0.0599(15) Uani 1 1 d .
H1B H 0.5862 1.4684 0.3761 0.072 Uiso 1 1 calc R
C2 C 0.7520(7) 1.4475(8) 0.4481(3) 0.080(2) Uani 1 1 d .
H2B H 0.8428 1.5103 0.4297 0.096 Uiso 1 1 calc R
C3 C 0.7696(7) 1.3803(9) 0.5082(4) 0.101(2) Uani 1 1 d .
H3B H 0.8739 1.4032 0.5332 0.121 Uiso 1 1 calc R
C4 C 0.6321(7) 1.2786(8) 0.5314(3) 0.0780(18) Uani 1 1 d .
H4B H 0.6404 1.2269 0.5703 0.094 Uiso 1 1 calc R
C5 C 0.4835(6) 1.2565(6) 0.4952(3) 0.0549(14) Uani 1 1 d .
C6 C 0.0717(7) 1.2734(7) 0.3393(3) 0.0705(17) Uani 1 1 d .
H6A H 0.1315 1.3830 0.3386 0.085 Uiso 1 1 calc R
C7 C -0.0890(6) 1.1890(7) 0.3017(4) 0.0791(19) Uani 1 1 d .
H7A H -0.1381 1.2402 0.2755 0.095 Uiso 1 1 calc R
C8 C -0.1757(6) 1.0295(8) 0.3031(3) 0.0751(18) Uani 1 1 d .
H8A H -0.2850 0.9702 0.2777 0.090 Uiso 1 1 calc R
C9 C -0.1015(6) 0.9549(7) 0.3425(3) 0.0630(16) Uani 1 1 d .
H9A H -0.1595 0.8450 0.3431 0.076 Uiso 1 1 calc R
C10 C 0.0595(6) 1.0457(7) 0.3808(3) 0.0510(14) Uani 1 1 d .
C11 C 0.0092(6) 0.7832(6) -0.0751(3) 0.0595(15) Uani 1 1 d .
H11A H 0.0346 0.7215 -0.0449 0.071 Uiso 1 1 calc R
C12 C -0.1412(6) 0.7123(7) -0.1246(3) 0.0623(16) Uani 1 1 d .
H12A H -0.2172 0.6048 -0.1270 0.075 Uiso 1 1 calc R
C13 C -0.1772(6) 0.8031(7) -0.1706(3) 0.0676(16) Uani 1 1 d .
H13A H -0.2782 0.7575 -0.2039 0.081 Uiso 1 1 calc R
C14 C -0.0628(6) 0.9609(7) -0.1667(3) 0.0596(15) Uani 1 1 d .
H14A H -0.0839 1.0231 -0.1980 0.072 Uiso 1 1 calc R
C15 C 0.0837(6) 1.0257(6) -0.1157(3) 0.0502(13) Uani 1 1 d .
C16 C 0.4519(6) 1.1233(6) 0.0967(3) 0.0584(15) Uani 1 1 d .
H16A H 0.3790 1.0409 0.1168 0.070 Uiso 1 1 calc R
C17 C 0.5972(6) 1.2369(7) 0.1403(3) 0.0647(16) Uani 1 1 d .
H17A H 0.6245 1.2326 0.1894 0.078 Uiso 1 1 calc R
C18 C 0.7032(6) 1.3586(7) 0.1101(3) 0.0634(16) Uani 1 1 d .
H18A H 0.8039 1.4381 0.1388 0.076 Uiso 1 1 calc R
C19 C 0.6599(6) 1.3628(6) 0.0372(3) 0.0534(14) Uani 1 1 d .
H19A H 0.7308 1.4446 0.0162 0.064 Uiso 1 1 calc R
C20 C 0.5104(6) 1.2442(6) -0.0038(3) 0.0458(13) Uani 1 1 d .
S1 S 0.30174(18) 1.13519(19) 0.52531(8) 0.0728(5) Uani 1 1 d .
S2 S 0.15822(17) 0.95902(17) 0.43509(8) 0.0648(4) Uani 1 1 d .
S3 S 0.22569(17) 1.23382(17) -0.10577(9) 0.0690(4) Uani 1 1 d .
S4 S 0.45037(16) 1.24207(18) -0.09817(7) 0.0617(4) Uani 1 1 d .
H4A H 0.286(6) 1.037(6) -0.012(3) 0.093(17) Uiso 1 1 d .
H2A H 0.275(9) 1.273(8) 0.404(4) 0.16(3) Uiso 1 1 d .

loop_
_atom_site_aniso_label
_atom_site_aniso_U_11
_atom_site_aniso_U_22
_atom_site_aniso_U_33
_atom_site_aniso_U_23
_atom_site_aniso_U_13
_atom_site_aniso_U_12
Cd1 0.0443(2) 0.0460(2) 0.0441(2) 0.01075(18) 0.00289(18) 0.02011(18)
Br1 0.0518(3) 0.0639(4) 0.0570(4) 0.0121(3) 0.0151(3) 0.0197(3)
Br2 0.0570(3) 0.0456(3) 0.0603(4) 0.0049(3) 0.0078(3) 0.0180(3)
Br3 0.0506(3) 0.0525(4) 0.0715(4) 0.0136(3) -0.0039(3) 0.0246(3)
Br4 0.0523(3) 0.0577(4) 0.0409(3) 0.0101(3) 0.0043(3) 0.0231(3)
N1 0.042(3) 0.055(3) 0.051(3) 0.013(2) 0.006(2) 0.021(2)
N2 0.040(3) 0.060(3) 0.071(3) 0.013(3) 0.003(3) 0.023(3)
N3 0.046(3) 0.042(3) 0.055(3) 0.005(2) -0.002(2) 0.019(2)
N4 0.032(2) 0.046(3) 0.051(3) 0.010(2) 0.004(2) 0.010(2)
C1 0.058(4) 0.061(4) 0.055(4) 0.016(3) 0.007(3) 0.025(3)
C2 0.048(4) 0.112(6) 0.072(5) 0.039(4) 0.013(3) 0.027(3)
C3 0.043(4) 0.148(7) 0.104(6) 0.061(5) 0.001(4) 0.038(4)
C4 0.069(4) 0.106(5) 0.060(4) 0.029(4) 0.004(4) 0.043(4)
C5 0.055(4) 0.058(4) 0.041(3) -0.003(3) 0.007(3) 0.022(3)
C6 0.056(4) 0.052(4) 0.097(5) 0.017(3) 0.001(4) 0.026(3)
C7 0.045(3) 0.067(5) 0.117(6) 0.030(4) -0.001(4) 0.023(3)
C8 0.038(3) 0.077(5) 0.101(5) 0.012(4) 0.007(3) 0.024(3)
C9 0.046(3) 0.052(4) 0.076(4) 0.002(3) 0.021(3) 0.010(3)
C10 0.044(3) 0.055(4) 0.055(4) 0.014(3) 0.015(3) 0.023(3)
C11 0.058(3) 0.050(4) 0.062(4) 0.012(3) -0.003(3) 0.024(3)
C12 0.048(3) 0.046(4) 0.070(4) -0.001(3) 0.000(3) 0.010(3)
C13 0.048(3) 0.069(5) 0.078(4) 0.005(4) -0.002(3) 0.028(3)
C14 0.059(3) 0.057(4) 0.068(4) 0.007(3) -0.002(3) 0.038(3)
C15 0.043(3) 0.052(4) 0.056(4) 0.003(3) 0.004(3) 0.026(3)
C16 0.042(3) 0.065(4) 0.059(4) 0.026(3) 0.015(3) 0.015(3)
C17 0.047(3) 0.081(4) 0.047(4) 0.015(3) 0.007(3) 0.015(3)
C18 0.046(3) 0.061(4) 0.063(4) 0.004(3) 0.001(3) 0.013(3)
C19 0.040(3) 0.049(4) 0.059(4) 0.010(3) 0.017(3) 0.010(3)
C20 0.045(3) 0.044(3) 0.048(3) 0.009(3) 0.017(3) 0.019(3)
S1 0.0742(10) 0.0843(12) 0.0523(10) 0.0151(8) 0.0233(8) 0.0285(9)
S2 0.0651(9) 0.0567(10) 0.0683(10) 0.0187(8) 0.0139(8) 0.0247(7)
S3 0.0609(9) 0.0509(9) 0.0893(12) 0.0176(8) -0.0009(8) 0.0267(7)
S4 0.0541(8) 0.0727(11) 0.0499(9) 0.0178(8) 0.0083(7) 0.0232(7)

loop_
_atom_type_symbol
_atom_type_description
_atom_type_scat_dispersion_real
_atom_type_scat_dispersion_imag
_atom_type_scat_source
C C 0.0033 0.0016 'International Tables Vol C Tables 4.2.6.8 and 6.1.1.4'
H H 0.0000 0.0000 'International Tables Vol C Tables 4.2.6.8 and 6.1.1.4'
N N 0.0061 0.0033 'International Tables Vol C Tables 4.2.6.8 and 6.1.1.4'
O O 0.0106 0.0060 'International Tables Vol C Tables 4.2.6.8 and 6.1.1.4'
S S 0.1246 0.1234 'International Tables Vol C Tables 4.2.6.8 and 6.1.1.4'
Cl Cl 0.1484 0.1585 'International Tables Vol C Tables 4.2.6.8 and 6.1.1.4'
Br Br -0.2901 2.4595 'International Tables Vol C Tables 4.2.6.8 and 6.1.1.4'
Cd Cd -0.8075 1.2024 'International Tables Vol C Tables 4.2.6.8 and 6.1.1.4'

loop_
_geom_angle_atom_site_label_1
_geom_angle_atom_site_label_2
_geom_angle_atom_site_label_3
_geom_angle
Br2 Cd1 Br3 106.95(2)
Br2 Cd1 Br1 112.21(2)
Br3 Cd1 Br1 111.57(2)
Br2 Cd1 Br4 108.75(2)
Br3 Cd1 Br4 113.44(2)
Br1 Cd1 Br4 104.00(2)
C1 N1 C5 118.9(5)
C10 N2 C6 120.0(5)
C11 N3 C15 118.9(5)
C20 N4 C16 119.9(4)
N1 C1 C2 122.3(5)
C1 C2 C3 118.6(5)
C2 C3 C4 119.6(6)
C5 C4 C3 117.5(6)
N1 C5 C4 122.9(5)
N1 C5 S1 117.1(4)
C4 C5 S1 119.9(5)
N2 C6 C7 121.6(6)
C8 C7 C6 118.9(6)
C7 C8 C9 120.0(5)
C10 C9 C8 119.0(5)
N2 C10 C9 120.4(5)
N2 C10 S2 118.5(4)
C9 C10 S2 121.1(5)
N3 C11 C12 121.3(5)
C13 C12 C11 119.3(5)
C14 C13 C12 119.4(5)
C13 C14 C15 118.8(5)
N3 C15 C14 122.3(5)
N3 C15 S3 118.6(4)
C14 C15 S3 119.0(4)
N4 C16 C17 122.3(5)
C16 C17 C18 118.3(5)
C17 C18 C19 119.8(5)
C20 C19 C18 118.9(5)
N4 C20 C19 120.7(5)
N4 C20 S4 118.5(4)
C19 C20 S4 120.7(4)
C5 S1 S2 102.80(17)
C10 S2 S1 104.69(19)
C15 S3 S4 104.58(18)
C20 S4 S3 102.45(16)

loop_
_geom_bond_atom_site_label_1
_geom_bond_atom_site_label_2
_geom_bond_distance
Cd1 Br2 2.5717(7)
Cd1 Br3 2.5868(7)
Cd1 Br1 2.5932(6)
Cd1 Br4 2.6077(6)
N1 C1 1.309(6)
N1 C5 1.334(6)
N2 C10 1.337(6)
N2 C6 1.340(6)
N3 C11 1.343(6)
N3 C15 1.345(6)
N4 C20 1.334(5)
N4 C16 1.335(6)
C1 C2 1.366(7)
C2 C3 1.370(8)
C3 C4 1.376(7)
C4 C5 1.362(7)
C5 S1 1.781(5)
C6 C7 1.367(7)
C7 C8 1.353(7)
C8 C9 1.383(7)
C9 C10 1.375(6)
C10 S2 1.766(5)
C11 C12 1.383(6)
C12 C13 1.381(7)
C13 C14 1.370(7)
C14 C15 1.375(6)
C15 S3 1.773(5)
C16 C17 1.354(6)
C17 C18 1.373(6)
C18 C19 1.378(7)
C19 C20 1.372(6)
C20 S4 1.772(5)
S1 S2 2.049(2)
S3 S4 2.051(2)
